data_7133108
loop_
_publ_author_name
'Yao, Yu-Xiang'
'Zhang, Jing'
'Min, Xuehong'
'Qin, Lan'
'Wei, Yi'
'Gao, Yang'
'Hu, Xiao-Qiang'

_publ_section_title
;
 Expedient access to polysubstituted acrylamides <i>via</i>
 strain-release-driven dual phosphine and palladium catalysis.
;
_journal_issue 51
_journal_name_full 'Chemical communications (Cambridge, England)'
_journal_page_first 6532
_journal_page_last 6535
_journal_paper_doi 10.1039/d4cc01968g
_journal_volume 60
_journal_year 2024
_chemical_formula_sum 'C35 H27 Cl2 N O2'
_chemical_formula_weight 564.47
_space_group_crystal_system monoclinic
_space_group_IT_number 14
_space_group_name_Hall '-P 2ybc'
_space_group_name_H-M_alt 'P 1 21/c 1'
_atom_sites_solution_hydrogens geom
_audit_creation_method SHELXL-2014/7
_audit_update_record
;
2024-01-25 deposited with the CCDC.	2024-05-29 downloaded from the CCDC.
;
_cell_angle_alpha 90
_cell_angle_beta 112.620(3)
_cell_angle_gamma 90
_cell_formula_units_Z 4
_cell_length_a 12.4215(8)
_cell_length_b 27.311(2)
_cell_length_c 9.5880(7)
_cell_measurement_reflns_used 1592
_cell_measurement_temperature 273(2)
_cell_measurement_theta_max 44.89
_cell_measurement_theta_min 5.25
_cell_volume 3002.5(4)
_computing_structure_refinement 'SHELXL-2014/7 (Sheldrick, 2014)'
_diffrn_ambient_temperature 273(2)
_diffrn_measured_fraction_theta_full 0.991
_diffrn_measured_fraction_theta_max 0.991
_diffrn_measurement_device_type ccd
_diffrn_radiation_type CuK\a
_diffrn_radiation_wavelength 1.54178
_diffrn_reflns_av_R_equivalents 0.1654
_diffrn_reflns_av_unetI/netI 0.0874
_diffrn_reflns_Laue_measured_fraction_full 0.991
_diffrn_reflns_Laue_measured_fraction_max 0.991
_diffrn_reflns_limit_h_max 14
_diffrn_reflns_limit_h_min -14
_diffrn_reflns_limit_k_max 32
_diffrn_reflns_limit_k_min -32
_diffrn_reflns_limit_l_max 9
_diffrn_reflns_limit_l_min -11
_diffrn_reflns_number 28276
_diffrn_reflns_point_group_measured_fraction_full 0.991
_diffrn_reflns_point_group_measured_fraction_max 0.991
_diffrn_reflns_theta_full 66.897
_diffrn_reflns_theta_max 66.897
_diffrn_reflns_theta_min 3.236
_exptl_absorpt_coefficient_mu 2.188
_exptl_absorpt_correction_type multi-scan
_exptl_absorpt_process_details sadabs
_exptl_crystal_colour colorless
_exptl_crystal_density_diffrn 1.249
_exptl_crystal_description block
_exptl_crystal_F_000 1176
_exptl_crystal_size_max 0.120
_exptl_crystal_size_mid 0.100
_exptl_crystal_size_min 0.080
_exptl_transmission_factor_max 0.864
_exptl_transmission_factor_min 0.864
_refine_diff_density_max 0.407
_refine_diff_density_min -0.461
_refine_diff_density_rms 0.078
_refine_ls_extinction_coef 0.0209(10)
_refine_ls_extinction_expression Fc^*^=kFc[1+0.001xFc^2^\l^3^/sin(2\q)]^-1/4^
_refine_ls_extinction_method 'SHELXL-2014/7 (Sheldrick 2014'
_refine_ls_goodness_of_fit_ref 1.360
_refine_ls_hydrogen_treatment constr
_refine_ls_matrix_type full
_refine_ls_number_parameters 362
_refine_ls_number_reflns 5307
_refine_ls_number_restraints 2
_refine_ls_restrained_S_all 1.362
_refine_ls_R_factor_all 0.1771
_refine_ls_R_factor_gt 0.1096
_refine_ls_shift/su_max 0.000
_refine_ls_shift/su_mean 0.000
_refine_ls_structure_factor_coef Fsqd
_refine_ls_weighting_details 'w=1/[\s^2^(Fo^2^)+(0.0100P)^2^+3.0000P] where P=(Fo^2^+2Fc^2^)/3'
_refine_ls_weighting_scheme calc
_refine_ls_wR_factor_gt 0.2108
_refine_ls_wR_factor_ref 0.2381
_reflns_Friedel_coverage 0.000
_reflns_number_gt 2642
_reflns_number_total 5307
_reflns_threshold_expression 'I > 2\s(I)'
_cod_data_source_file d4cc01968g2.cif
_cod_data_source_block 1_CCDC1
_cod_depositor_comments 'Adding full bibliography for 7133107--7133109.cif.'
_cod_original_sg_symbol_H-M 'P 21/c'
_cod_database_code 7133108
_shelx_shelxl_version_number 2014/7
_shelx_space_group_comment
;
The symmetry employed for this shelxl refinement is uniquely defined
by the following loop, which should always be used as a source of
symmetry information in preference to the above space-group names.
They are only intended as comments.
;
_shelx_estimated_absorpt_t_min 0.779
_shelx_estimated_absorpt_t_max 0.844

loop_
_space_group_symop_operation_xyz
'x, y, z'
'-x, y+1/2, -z+1/2'
'-x, -y, -z'
'x, -y-1/2, z-1/2'

loop_
_atom_site_label
_atom_site_type_symbol
_atom_site_fract_x
_atom_site_fract_y
_atom_site_fract_z
_atom_site_U_iso_or_equiv
_atom_site_adp_type
_atom_site_occupancy
_atom_site_site_symmetry_order
_atom_site_calc_flag
_atom_site_refinement_flags_posn
_atom_site_refinement_flags_adp
_atom_site_refinement_flags_occupancy
_atom_site_disorder_assembly
_atom_site_disorder_group
C2 C 0.8674(7) 0.4398(3) 0.9910(9) 0.121(3) Uani 1 1 d . . . . .
H2 H 0.9428 0.4291 1.0096 0.145 Uiso 1 1 calc R U . . .
C3 C 0.7743(8) 0.4083(3) 0.9221(9) 0.120(2) Uani 1 1 d . . . . .
H3 H 0.7863 0.3769 0.8934 0.144 Uiso 1 1 calc R U . . .
C11 C 0.4454(4) 0.64516(19) 0.7608(6) 0.0663(13) Uani 1 1 d . . . . .
C12 C 0.4997(4) 0.6545(2) 0.9162(6) 0.0784(15) Uani 1 1 d . . . . .
H12 H 0.4764 0.6810 0.9587 0.094 Uiso 1 1 calc R U . . .
C14 C 0.3465(4) 0.6765(2) 0.6602(6) 0.0707(14) Uani 1 1 d . . . . .
C17 C 0.0720(6) 0.6206(3) 0.3655(7) 0.113(2) Uani 1 1 d . . . . .
H17 H 0.0310 0.6208 0.2614 0.135 Uiso 1 1 calc R U . . .
C21 C 0.3543(4) 0.7236(2) 0.6433(5) 0.0682(14) Uani 1 1 d . . . . .
C31 C -0.1271(6) 0.8106(3) 0.5202(10) 0.124(3) Uani 1 1 d . . . . .
H31 H -0.1800 0.8107 0.5674 0.149 Uiso 1 1 calc R U . . .
C35 C 0.2562(7) 0.4956(5) 0.5048(14) 0.286(9) Uani 1 1 d D . . . .
H35A H 0.2169 0.4953 0.5748 0.343 Uiso 1 1 calc R U . . .
H35B H 0.2671 0.5296 0.4831 0.343 Uiso 1 1 calc R U . . .
C10 C 0.4834(4) 0.6062(2) 0.7037(6) 0.0761(15) Uani 1 1 d . . . . .
H10 H 0.4494 0.6001 0.6004 0.091 Uiso 1 1 calc R U . . .
C9 C 0.5703(4) 0.5756(2) 0.7936(6) 0.0765(15) Uani 1 1 d . . . . .
H9 H 0.5934 0.5489 0.7515 0.092 Uiso 1 1 calc R U . . .
C28 C 0.2502(4) 0.7529(2) 0.5379(6) 0.0750(15) Uani 1 1 d . . . . .
C8 C 0.6234(4) 0.5847(2) 0.9482(6) 0.0735(14) Uani 1 1 d . . . . .
C15 C 0.2358(4) 0.6471(2) 0.5841(6) 0.0735(15) Uani 1 1 d . . . . .
C13 C 0.5881(5) 0.6239(2) 1.0057(6) 0.0808(16) Uani 1 1 d . . . . .
H13 H 0.6243 0.6305 1.1085 0.097 Uiso 1 1 calc R U . . .
C6 C 0.7382(5) 0.5029(2) 1.0042(6) 0.0823(16) Uani 1 1 d . . . . .
C22 C 0.4613(4) 0.7546(2) 0.7188(6) 0.0718(14) Uani 1 1 d . . . . .
C20 C 0.1956(5) 0.6184(3) 0.6712(7) 0.096(2) Uani 1 1 d . . . . .
H20 H 0.2372 0.6171 0.7751 0.115 Uiso 1 1 calc R U . . .
C16 C 0.1730(5) 0.6483(2) 0.4296(6) 0.0926(18) Uani 1 1 d . . . . .
H16 H 0.1985 0.6676 0.3685 0.111 Uiso 1 1 calc R U . . .
C29 C 0.0588(5) 0.7868(2) 0.5173(7) 0.0794(16) Uani 1 1 d . . . . .
C7 C 0.7219(5) 0.5533(3) 1.0499(7) 0.0948(19) Uani 1 1 d . . . . .
C23 C 0.5674(5) 0.7417(2) 0.7097(7) 0.0890(17) Uani 1 1 d . . . . .
H23 H 0.5735 0.7139 0.6568 0.107 Uiso 1 1 calc R U . . .
C27 C 0.4565(5) 0.7963(2) 0.7961(7) 0.0881(17) Uani 1 1 d . . . . .
H27 H 0.3858 0.8055 0.8003 0.106 Uiso 1 1 calc R U . . .
C5 C 0.6456(5) 0.4711(3) 0.9356(7) 0.0943(18) Uani 1 1 d . . . . .
H5 H 0.5698 0.4815 0.9151 0.113 Uiso 1 1 calc R U . . .
C1 C 0.8506(6) 0.4860(3) 1.0318(8) 0.100(2) Uani 1 1 d . . . . .
H1 H 0.9143 0.5064 1.0783 0.120 Uiso 1 1 calc R U . . .
C34 C 0.0311(5) 0.8129(2) 0.3852(7) 0.0870(17) Uani 1 1 d . . . . .
H34 H 0.0834 0.8146 0.3373 0.104 Uiso 1 1 calc R U . . .
C33 C -0.0747(6) 0.8366(3) 0.3249(8) 0.104(2) Uani 1 1 d . . . . .
H33 H -0.0926 0.8541 0.2355 0.124 Uiso 1 1 calc R U . . .
C24 C 0.6645(6) 0.7719(3) 0.7828(9) 0.109(2) Uani 1 1 d . . . . .
H24 H 0.7354 0.7637 0.7770 0.131 Uiso 1 1 calc R U . . .
C26 C 0.5540(7) 0.8251(3) 0.8679(7) 0.106(2) Uani 1 1 d . . . . .
H26 H 0.5488 0.8530 0.9206 0.127 Uiso 1 1 calc R U . . .
C30 C -0.0202(5) 0.7841(3) 0.5862(7) 0.101(2) Uani 1 1 d . . . . .
H30 H -0.0043 0.7655 0.6732 0.121 Uiso 1 1 calc R U . . .
C19 C 0.0934(5) 0.5911(3) 0.6064(8) 0.110(2) Uani 1 1 d . . . . .
H19 H 0.0667 0.5717 0.6662 0.132 Uiso 1 1 calc R U . . .
C32 C -0.1521(6) 0.8355(3) 0.3895(9) 0.114(2) Uani 1 1 d . . . . .
H32 H -0.2230 0.8517 0.3451 0.136 Uiso 1 1 calc R U . . .
C18 C 0.0332(5) 0.5933(3) 0.4538(8) 0.115(2) Uani 1 1 d . . . . .
H18 H -0.0357 0.5757 0.4100 0.137 Uiso 1 1 calc R U . . .
C25 C 0.6588(7) 0.8119(3) 0.8604(8) 0.111(2) Uani 1 1 d . . . . .
H25 H 0.7252 0.8307 0.9090 0.133 Uiso 1 1 calc R U . . .
C4 C 0.6652(7) 0.4246(3) 0.8977(8) 0.106(2) Uani 1 1 d . . . . .
H4 H 0.6021 0.4036 0.8541 0.127 Uiso 1 1 calc R U . . .
Cl1 Cl 0.3883(3) 0.46873(15) 0.5877(4) 0.2479(19) Uani 1 1 d D . . . .
Cl2 Cl 0.1721(2) 0.46806(16) 0.3454(3) 0.2305(17) Uani 1 1 d D . . . .
N1 N 0.1662(3) 0.76113(17) 0.5910(4) 0.0756(13) Uani 1 1 d . . . . .
H1A H 0.1784 0.7497 0.6793 0.091 Uiso 1 1 calc R U . . .
O1 O 0.7887(4) 0.5696(2) 1.1692(6) 0.144(2) Uani 1 1 d . . . . .
O2 O 0.2478(3) 0.76719(16) 0.4155(4) 0.0918(13) Uani 1 1 d . . . . .

loop_
_atom_site_aniso_label
_atom_site_aniso_U_11
_atom_site_aniso_U_22
_atom_site_aniso_U_33
_atom_site_aniso_U_23
_atom_site_aniso_U_13
_atom_site_aniso_U_12
C2 0.106(6) 0.132(7) 0.126(6) 0.030(6) 0.047(5) 0.039(5)
C3 0.134(7) 0.106(6) 0.116(6) 0.007(5) 0.043(5) 0.029(6)
C11 0.059(3) 0.077(4) 0.060(3) -0.002(3) 0.020(2) -0.001(3)
C12 0.075(3) 0.084(4) 0.075(4) -0.005(3) 0.027(3) 0.006(3)
C14 0.067(3) 0.086(4) 0.061(3) -0.001(3) 0.026(3) 0.005(3)
C17 0.096(5) 0.151(7) 0.066(4) -0.001(4) 0.002(4) -0.029(5)
C21 0.064(3) 0.087(4) 0.055(3) 0.001(3) 0.025(2) 0.007(3)
C31 0.068(4) 0.172(8) 0.137(7) -0.015(6) 0.046(4) 0.010(5)
C35 0.102(7) 0.239(13) 0.42(2) -0.177(14) -0.010(10) 0.033(8)
C10 0.068(3) 0.090(4) 0.064(3) -0.003(3) 0.018(3) 0.005(3)
C9 0.067(3) 0.089(4) 0.072(4) -0.008(3) 0.025(3) 0.000(3)
C28 0.063(3) 0.097(4) 0.064(3) 0.006(3) 0.023(3) 0.007(3)
C8 0.058(3) 0.081(4) 0.073(4) -0.003(3) 0.015(3) -0.003(3)
C15 0.060(3) 0.092(4) 0.066(3) -0.004(3) 0.022(3) 0.000(3)
C13 0.071(3) 0.092(4) 0.064(3) -0.004(3) 0.009(3) 0.000(3)
C6 0.071(4) 0.089(4) 0.078(4) 0.011(3) 0.019(3) 0.011(3)
C22 0.066(3) 0.086(4) 0.064(3) 0.008(3) 0.026(3) 0.004(3)
C20 0.073(4) 0.138(6) 0.070(4) 0.009(4) 0.021(3) -0.010(4)
C16 0.091(4) 0.119(5) 0.060(4) 0.000(3) 0.021(3) -0.011(4)
C29 0.066(3) 0.091(4) 0.080(4) -0.012(3) 0.027(3) 0.003(3)
C7 0.068(4) 0.109(5) 0.089(5) 0.000(4) 0.010(3) 0.003(4)
C23 0.076(4) 0.103(5) 0.091(4) 0.003(4) 0.035(3) 0.006(3)
C27 0.087(4) 0.093(4) 0.089(4) -0.010(4) 0.038(3) -0.004(4)
C5 0.084(4) 0.093(5) 0.101(5) 0.003(4) 0.030(4) 0.005(4)
C1 0.084(4) 0.107(5) 0.105(5) 0.021(4) 0.030(4) 0.022(4)
C34 0.071(4) 0.099(5) 0.086(4) 0.011(4) 0.025(3) 0.014(3)
C33 0.082(4) 0.112(5) 0.100(5) 0.011(4) 0.016(4) 0.014(4)
C24 0.069(4) 0.126(6) 0.125(6) 0.017(5) 0.030(4) -0.008(4)
C26 0.120(6) 0.106(5) 0.090(5) -0.017(4) 0.040(4) -0.024(5)
C30 0.074(4) 0.143(6) 0.088(4) 0.000(4) 0.035(3) 0.007(4)
C19 0.079(4) 0.158(7) 0.087(5) 0.005(4) 0.028(4) -0.031(4)
C32 0.071(4) 0.140(7) 0.113(6) 0.001(5) 0.017(4) 0.014(4)
C18 0.077(4) 0.159(7) 0.093(5) 0.000(5) 0.016(4) -0.028(4)
C25 0.098(5) 0.114(6) 0.096(5) 0.019(5) 0.010(4) -0.025(5)
C4 0.111(6) 0.095(5) 0.104(5) 0.009(4) 0.033(4) 0.001(4)
Cl1 0.160(2) 0.274(4) 0.229(3) -0.063(3) -0.015(2) 0.023(3)
Cl2 0.153(2) 0.355(5) 0.155(2) -0.026(3) 0.0270(18) -0.036(3)
N1 0.064(3) 0.106(4) 0.058(2) 0.004(2) 0.025(2) 0.012(2)
O1 0.110(3) 0.137(4) 0.115(4) -0.030(3) -0.035(3) 0.024(3)
O2 0.080(2) 0.136(4) 0.063(2) 0.019(2) 0.0306(19) 0.019(2)

loop_
_atom_type_symbol
_atom_type_description
_atom_type_scat_dispersion_real
_atom_type_scat_dispersion_imag
_atom_type_scat_source
C C 0.0181 0.0091 'International Tables Vol C Tables 4.2.6.8 and 6.1.1.4'
H H 0.0000 0.0000 'International Tables Vol C Tables 4.2.6.8 and 6.1.1.4'
N N 0.0311 0.0180 'International Tables Vol C Tables 4.2.6.8 and 6.1.1.4'
O O 0.0492 0.0322 'International Tables Vol C Tables 4.2.6.8 and 6.1.1.4'
Cl Cl 0.3639 0.7018 'International Tables Vol C Tables 4.2.6.8 and 6.1.1.4'

loop_
_geom_angle_atom_site_label_1
_geom_angle_atom_site_label_2
_geom_angle_atom_site_label_3
_geom_angle
_geom_angle_site_symmetry_1
_geom_angle_site_symmetry_3
_geom_angle_publ_flag
C1 C2 C3 121.3(7) . . ?
C1 C2 H2 119.4 . . ?
C3 C2 H2 119.4 . . ?
C4 C3 C2 118.2(8) . . ?
C4 C3 H3 120.9 . . ?
C2 C3 H3 120.9 . . ?
C10 C11 C12 118.0(5) . . ?
C10 C11 C14 120.7(5) . . ?
C12 C11 C14 121.3(5) . . ?
C13 C12 C11 119.5(5) . . ?
C13 C12 H12 120.2 . . ?
C11 C12 H12 120.2 . . ?
C21 C14 C11 124.0(5) . . ?
C21 C14 C15 123.9(5) . . ?
C11 C14 C15 112.1(5) . . ?
C18 C17 C16 120.2(6) . . ?
C18 C17 H17 119.9 . . ?
C16 C17 H17 119.9 . . ?
C14 C21 C22 126.0(5) . . ?
C14 C21 C28 121.0(5) . . ?
C22 C21 C28 113.0(5) . . ?
C32 C31 C30 120.5(7) . . ?
C32 C31 H31 119.7 . . ?
C30 C31 H31 119.7 . . ?
Cl2 C35 Cl1 112.8(5) . . ?
Cl2 C35 H35A 109.0 . . ?
Cl1 C35 H35A 109.0 . . ?
Cl2 C35 H35B 109.0 . . ?
Cl1 C35 H35B 109.0 . . ?
H35A C35 H35B 107.8 . . ?
C11 C10 C9 122.2(5) . . ?
C11 C10 H10 118.9 . . ?
C9 C10 H10 118.9 . . ?
C8 C9 C10 119.6(5) . . ?
C8 C9 H9 120.2 . . ?
C10 C9 H9 120.2 . . ?
O2 C28 N1 124.9(5) . . ?
O2 C28 C21 120.2(4) . . ?
N1 C28 C21 114.8(5) . . ?
C9 C8 C13 118.7(5) . . ?
C9 C8 C7 121.4(5) . . ?
C13 C8 C7 119.8(5) . . ?
C16 C15 C20 118.5(5) . . ?
C16 C15 C14 122.5(5) . . ?
C20 C15 C14 119.0(5) . . ?
C12 C13 C8 121.9(5) . . ?
C12 C13 H13 119.0 . . ?
C8 C13 H13 119.0 . . ?
C5 C6 C1 117.9(6) . . ?
C5 C6 C7 122.6(5) . . ?
C1 C6 C7 119.5(6) . . ?
C27 C22 C23 118.7(5) . . ?
C27 C22 C21 120.8(5) . . ?
C23 C22 C21 120.4(5) . . ?
C15 C20 C19 121.1(6) . . ?
C15 C20 H20 119.5 . . ?
C19 C20 H20 119.5 . . ?
C15 C16 C17 120.1(6) . . ?
C15 C16 H16 119.9 . . ?
C17 C16 H16 119.9 . . ?
C34 C29 C30 119.7(6) . . ?
C34 C29 N1 124.4(5) . . ?
C30 C29 N1 115.9(6) . . ?
O1 C7 C6 120.0(6) . . ?
O1 C7 C8 119.5(6) . . ?
C6 C7 C8 120.5(5) . . ?
C24 C23 C22 118.0(6) . . ?
C24 C23 H23 121.0 . . ?
C22 C23 H23 121.0 . . ?
C26 C27 C22 121.9(6) . . ?
C26 C27 H27 119.0 . . ?
C22 C27 H27 119.0 . . ?
C4 C5 C6 120.5(6) . . ?
C4 C5 H5 119.8 . . ?
C6 C5 H5 119.8 . . ?
C2 C1 C6 120.4(7) . . ?
C2 C1 H1 119.8 . . ?
C6 C1 H1 119.8 . . ?
C29 C34 C33 119.4(6) . . ?
C29 C34 H34 120.3 . . ?
C33 C34 H34 120.3 . . ?
C32 C33 C34 122.5(7) . . ?
C32 C33 H33 118.8 . . ?
C34 C33 H33 118.8 . . ?
C23 C24 C25 122.5(7) . . ?
C23 C24 H24 118.8 . . ?
C25 C24 H24 118.8 . . ?
C27 C26 C25 119.2(7) . . ?
C27 C26 H26 120.4 . . ?
C25 C26 H26 120.4 . . ?
C29 C30 C31 118.2(7) . . ?
C29 C30 H30 120.9 . . ?
C31 C30 H30 120.9 . . ?
C18 C19 C20 118.8(6) . . ?
C18 C19 H19 120.6 . . ?
C20 C19 H19 120.6 . . ?
C33 C32 C31 119.6(7) . . ?
C33 C32 H32 120.2 . . ?
C31 C32 H32 120.2 . . ?
C17 C18 C19 121.2(6) . . ?
C17 C18 H18 119.4 . . ?
C19 C18 H18 119.4 . . ?
C24 C25 C26 119.7(7) . . ?
C24 C25 H25 120.2 . . ?
C26 C25 H25 120.2 . . ?
C3 C4 C5 121.7(7) . . ?
C3 C4 H4 119.2 . . ?
C5 C4 H4 119.2 . . ?
C28 N1 C29 127.4(5) . . ?
C28 N1 H1A 116.3 . . ?
C29 N1 H1A 116.3 . . ?

loop_
_geom_bond_atom_site_label_1
_geom_bond_atom_site_label_2
_geom_bond_distance
_geom_bond_site_symmetry_2
_geom_bond_publ_flag
C2 C1 1.361(10) . ?
C2 C3 1.387(10) . ?
C2 H2 0.9300 . ?
C3 C4 1.359(9) . ?
C3 H3 0.9300 . ?
C11 C10 1.361(7) . ?
C11 C12 1.402(7) . ?
C11 C14 1.503(7) . ?
C12 C13 1.383(7) . ?
C12 H12 0.9300 . ?
C14 C21 1.306(7) . ?
C14 C15 1.515(7) . ?
C17 C18 1.347(8) . ?
C17 C16 1.390(8) . ?
C17 H17 0.9300 . ?
C21 C22 1.506(7) . ?
C21 C28 1.526(7) . ?
C31 C32 1.353(10) . ?
C31 C30 1.429(9) . ?
C31 H31 0.9300 . ?
C35 Cl2 1.663(8) . ?
C35 Cl1 1.691(7) . ?
C35 H35A 0.9700 . ?
C35 H35B 0.9700 . ?
C10 C9 1.376(7) . ?
C10 H10 0.9300 . ?
C9 C8 1.394(7) . ?
C9 H9 0.9300 . ?
C28 O2 1.226(6) . ?
C28 N1 1.345(6) . ?
C8 C13 1.353(7) . ?
C8 C7 1.505(8) . ?
C15 C16 1.384(7) . ?
C15 C20 1.372(7) . ?
C13 H13 0.9300 . ?
C6 C5 1.388(8) . ?
C6 C1 1.396(7) . ?
C6 C7 1.481(9) . ?
C22 C27 1.372(7) . ?
C22 C23 1.400(7) . ?
C20 C19 1.396(8) . ?
C20 H20 0.9300 . ?
C16 H16 0.9300 . ?
C29 C34 1.377(7) . ?
C29 C30 1.380(7) . ?
C29 N1 1.429(6) . ?
C7 O1 1.211(7) . ?
C23 C24 1.406(8) . ?
C23 H23 0.9300 . ?
C27 C26 1.385(8) . ?
C27 H27 0.9300 . ?
C5 C4 1.368(9) . ?
C5 H5 0.9300 . ?
C1 H1 0.9300 . ?
C34 C33 1.377(7) . ?
C34 H34 0.9300 . ?
C33 C32 1.330(9) . ?
C33 H33 0.9300 . ?
C24 C25 1.340(9) . ?
C24 H24 0.9300 . ?
C26 C25 1.380(9) . ?
C26 H26 0.9300 . ?
C30 H30 0.9300 . ?
C19 C18 1.364(8) . ?
C19 H19 0.9300 . ?
C32 H32 0.9300 . ?
C18 H18 0.9300 . ?
C25 H25 0.9300 . ?
C4 H4 0.9300 . ?
N1 H1A 0.8600 . ?

loop_
_geom_torsion_atom_site_label_1
_geom_torsion_atom_site_label_2
_geom_torsion_atom_site_label_3
_geom_torsion_atom_site_label_4
_geom_torsion
_geom_torsion_site_symmetry_1
_geom_torsion_site_symmetry_2
_geom_torsion_site_symmetry_3
_geom_torsion_site_symmetry_4
_geom_torsion_publ_flag
C1 C2 C3 C4 -0.7(12) . . . . ?
C10 C11 C12 C13 -0.6(8) . . . . ?
C14 C11 C12 C13 178.1(5) . . . . ?
C10 C11 C14 C21 -122.4(6) . . . . ?
C12 C11 C14 C21 59.0(7) . . . . ?
C10 C11 C14 C15 59.2(6) . . . . ?
C12 C11 C14 C15 -119.4(5) . . . . ?
C11 C14 C21 C22 0.4(8) . . . . ?
C15 C14 C21 C22 178.6(5) . . . . ?
C11 C14 C21 C28 179.4(4) . . . . ?
C15 C14 C21 C28 -2.4(8) . . . . ?
C12 C11 C10 C9 1.5(8) . . . . ?
C14 C11 C10 C9 -177.2(5) . . . . ?
C11 C10 C9 C8 -1.1(8) . . . . ?
C14 C21 C28 O2 -105.4(7) . . . . ?
C22 C21 C28 O2 73.8(7) . . . . ?
C14 C21 C28 N1 74.8(7) . . . . ?
C22 C21 C28 N1 -106.0(5) . . . . ?
C10 C9 C8 C13 -0.3(8) . . . . ?
C10 C9 C8 C7 -177.7(5) . . . . ?
C21 C14 C15 C16 53.5(8) . . . . ?
C11 C14 C15 C16 -128.1(6) . . . . ?
C21 C14 C15 C20 -126.4(6) . . . . ?
C11 C14 C15 C20 52.0(7) . . . . ?
C11 C12 C13 C8 -0.8(8) . . . . ?
C9 C8 C13 C12 1.2(8) . . . . ?
C7 C8 C13 C12 178.6(5) . . . . ?
C14 C21 C22 C27 -128.2(6) . . . . ?
C28 C21 C22 C27 52.7(6) . . . . ?
C14 C21 C22 C23 52.7(7) . . . . ?
C28 C21 C22 C23 -126.4(5) . . . . ?
C16 C15 C20 C19 -0.5(9) . . . . ?
C14 C15 C20 C19 179.4(6) . . . . ?
C20 C15 C16 C17 -0.3(9) . . . . ?
C14 C15 C16 C17 179.9(6) . . . . ?
C18 C17 C16 C15 1.5(11) . . . . ?
C5 C6 C7 O1 139.0(7) . . . . ?
C1 C6 C7 O1 -40.3(9) . . . . ?
C5 C6 C7 C8 -41.7(9) . . . . ?
C1 C6 C7 C8 139.0(6) . . . . ?
C9 C8 C7 O1 157.5(6) . . . . ?
C13 C8 C7 O1 -19.9(9) . . . . ?
C9 C8 C7 C6 -21.8(8) . . . . ?
C13 C8 C7 C6 160.8(5) . . . . ?
C27 C22 C23 C24 1.0(8) . . . . ?
C21 C22 C23 C24 -179.8(5) . . . . ?
C23 C22 C27 C26 -1.6(9) . . . . ?
C21 C22 C27 C26 179.3(5) . . . . ?
C1 C6 C5 C4 0.5(9) . . . . ?
C7 C6 C5 C4 -178.9(6) . . . . ?
C3 C2 C1 C6 -0.4(11) . . . . ?
C5 C6 C1 C2 0.5(9) . . . . ?
C7 C6 C1 C2 179.9(6) . . . . ?
C30 C29 C34 C33 0.9(9) . . . . ?
N1 C29 C34 C33 -179.4(5) . . . . ?
C29 C34 C33 C32 0.2(10) . . . . ?
C22 C23 C24 C25 0.3(10) . . . . ?
C22 C27 C26 C25 0.7(10) . . . . ?
C34 C29 C30 C31 -2.5(9) . . . . ?
N1 C29 C30 C31 177.7(6) . . . . ?
C32 C31 C30 C29 3.3(11) . . . . ?
C15 C20 C19 C18 0.1(11) . . . . ?
C34 C33 C32 C31 0.6(12) . . . . ?
C30 C31 C32 C33 -2.3(12) . . . . ?
C16 C17 C18 C19 -1.9(13) . . . . ?
C20 C19 C18 C17 1.2(12) . . . . ?
C23 C24 C25 C26 -1.2(11) . . . . ?
C27 C26 C25 C24 0.7(11) . . . . ?
C2 C3 C4 C5 1.7(11) . . . . ?
C6 C5 C4 C3 -1.6(11) . . . . ?
O2 C28 N1 C29 1.1(10) . . . . ?
C21 C28 N1 C29 -179.2(5) . . . . ?
C34 C29 N1 C28 -8.8(9) . . . . ?
C30 C29 N1 C28 170.9(6) . . . . ?
